data_9011959
loop_
_publ_author_name
'Kirfel, A.'
'Hamm, H. M.'
'Will, G.'

_publ_section_title
;
 The crystal structure of reinhardbraunsite, Ca5(SiO4)2(OH,F)2, a new mineral
 of the calcio-chondrodite type
;
_journal_name_full 'Tschermaks Mineralogische und Petrographische Mitteilungen'
_journal_page_first 137
_journal_page_last 150
_journal_paper_doi 10.1007/BF01084766
_journal_volume 31
_journal_year 1983
_chemical_compound_source Synthetic
_chemical_formula_sum 'Ca5 F0.97 H1.26 O9.26 P0.04 Si1.96'
_chemical_name_mineral Reinhardbraunsite
_space_group_IT_number 14
_symmetry_space_group_name_Hall '-P 2yab'
_symmetry_space_group_name_H-M 'P 1 21/a 1'
_cell_angle_alpha 90
_cell_angle_beta 108.91
_cell_angle_gamma 90
_cell_length_a 11.458
_cell_length_b 5.052
_cell_length_c 8.840
_cell_formula_units_Z 2
_cell_volume 484.093
_database_code_amcsd 0015696
_exptl_crystal_density_diffrn 2.912
_cod_original_formula_sum 'Ca5 (Si1.96 P.04) O9.26 F.97 H1.26'
_cod_database_code 9011959

loop_
_space_group_symop_operation_xyz
x,y,z
1/2+x,1/2-y,z
1/2-x,1/2+y,-z
-x,-y,-z

loop_
_atom_site_aniso_label
_atom_site_aniso_U_11
_atom_site_aniso_U_22
_atom_site_aniso_U_33
_atom_site_aniso_U_12
_atom_site_aniso_U_13
_atom_site_aniso_U_23
Cal 0.00780 0.00666 0.00673 0.00000 0.00064 0.00000
Ca2 0.00643 0.00736 0.00687 0.00111 0.00253 0.00056
Ca3 0.00821 0.00769 0.00585 -0.00019 0.00239 0.00049
Si 0.00607 0.00453 0.00521 -0.00022 0.00165 -0.00032
P 0.00607 0.00453 0.00521 -0.00022 0.00165 -0.00032
O1 0.00679 0.00921 0.00978 -0.00086 0.00344 -0.00098
O2 0.00804 0.00949 0.00741 0.00111 0.00142 0.00156
O3 0.00976 0.00771 0.00769 0.00011 0.00354 0.00051
O4 0.00988 0.00714 0.01013 0.00255 0.00340 0.00103
F 0.01565 0.02342 0.01942 0.00660 0.00684 0.01265
O5 0.01018 0.01943 0.01736 0.00394 0.00693 0.01139
H 0.01018 0.01943 0.01736 0.00394 0.00693 0.01139

loop_
_atom_site_label
_atom_site_fract_x
_atom_site_fract_y
_atom_site_fract_z
_atom_site_occupancy
_atom_site_U_iso_or_equiv
Cal 0.50000 0.00000 0.50000 1.00000 0.00747
Ca2 0.16945 0.00424 0.30907 1.00000 0.00671
Ca3 0.38147 0.00820 0.07791 1.00000 0.00722
Si 0.35374 0.57477 0.29738 0.98000 0.00532
P 0.35374 0.57477 0.29738 0.02000 0.00532
O1 0.48484 0.70353 0.29287 1.00000 0.00519
O2 0.24725 0.70627 0.14380 1.00000 0.00545
O3 0.33012 0.70479 0.45571 1.00000 0.00811
O4 0.35234 0.25310 0.29631 1.00000 0.00557
F 0.05421 0.25319 0.09575 0.48500 0.00443
O5 0.05421 0.25319 0.09575 0.63000 0.00545
H 0.02100 0.16900 0.04200 0.63000 0.00545

loop_
_cod_related_entry_id
_cod_related_entry_database
_cod_related_entry_code
1 AMCSD 0015696
